data_1511036
loop_
_publ_author_name
'Grossholz, H.'
'Mueller-Bunz, H.'
'Schleid, T.'

_publ_section_title
;
 Einkristalle des Cer(III)-Borosilicats Ce3 (B Si O6) (Si O4)
;
_journal_name_full 'Zeitschrift fuer Anorganische und Allgemeine Chemie'
_journal_page_first 1436
_journal_page_last 1438
_journal_paper_doi 10.1002/1521-3749(200107)627:7<1436::AID-ZAAC1436>3.0.CO;2-#
_journal_volume 627
_journal_year 2001
_chemical_formula_sum 'B Ce3 O10 Si2'
_chemical_name_systematic 'Ce3 (B Si O6) (Si O4)'
_space_group_IT_number 61
_symmetry_space_group_name_Hall '-P 2ac 2ab'
_symmetry_space_group_name_H-M 'P b c a'
_cell_angle_alpha 90
_cell_angle_beta 90
_cell_angle_gamma 90
_cell_formula_units_Z 8
_cell_length_a 9.9007
_cell_length_b 7.2036
_cell_length_c 23.292
_cell_volume 1661.201
_citation_journal_id_ASTM ZAACAB
_cod_data_source_file boron0-1_119.cif
_cod_data_source_block B1Ce3O10Si2
_cod_original_formula_sum 'B1 Ce3 O10 Si2'
_cod_database_code 1511036

loop_
_symmetry_equiv_pos_as_xyz
x,y,z
-x+1/2,-y,z+1/2
x+1/2,-y+1/2,-z
-x,y+1/2,-z+1/2
-x,-y,-z
x-1/2,y,-z-1/2
-x-1/2,y-1/2,z
x,-y-1/2,z-1/2

loop_
_atom_site_label
_atom_site_type_symbol
_atom_site_fract_x
_atom_site_fract_y
_atom_site_fract_z
_atom_site_occupancy
_atom_site_U_iso_or_equiv
Ce1 Ce+3 0.49081 0.35931 0.42785 1 0.0
Si2 Si+4 0.4394 0.3168 0.27907 1 0.0
O9 O-2 0.3921 0.4658 0.3267 1 0.0
O8 O-2 0.4028 0.3675 0.2122 1 0.0
O6 O-2 0.4597 0.5337 0.0998 1 0.0
O3 O-2 0.3621 0.3374 0.0078 1 0.0
B1 B+3 0.2448 0.3479 0.9714 1 0.0
O7 O-2 0.6041 0.2983 0.2786 1 0.0
O5 O-2 0.2273 0.3512 0.1092 1 0.0
O10 O-2 0.348 0.1327 0.2902 1 0.0
Ce2 Ce+3 0.13446 0.32666 0.33705 1 0.0
O2 O-2 0.1286 0.424 0.9916 1 0.0
O4 O-2 0.4505 0.1733 0.1051 1 0.0
Si1 Si+4 0.3759 0.3548 0.07796 1 0.0
O1 O-2 0.2622 0.2732 0.9184 1 0.0
Ce3 Ce+3 0.26799 0.09182 0.18223 1 0.0
